data_7057257
loop_
_publ_author_name
'Singh, Navjot'
'Kumar, Keshav'
'Srivastav, Neha'
'Singh, Raghubir'
'Kaur, Varinder'
'Jasinski, Jerry P.'
'Butcher, Ray J.'

_publ_section_title
;
 Exploration of fluorescent organotin compounds of \a-amino acid Schiff
 bases for the detection of organophosphorous chemical warfare agents:
 quantification of diethylchlorophosphate
;
_journal_issue 11
_journal_name_full 'New Journal of Chemistry'
_journal_page_first 8756
_journal_paper_doi 10.1039/C8NJ01153B
_journal_volume 42
_journal_year 2018
_chemical_formula_moiety 'C36 H45 N3 O9 Sn3'
_chemical_formula_sum 'C36 H45 N3 O9 Sn3'
_chemical_formula_weight 1019.82
_space_group_crystal_system monoclinic
_space_group_IT_number 14
_space_group_name_Hall '-P 2yn'
_space_group_name_H-M_alt 'P 1 21/n 1'
_symmetry_space_group_name_Hall '-P 2yn'
_symmetry_space_group_name_H-M 'P 1 21/n 1'
_atom_sites_solution_hydrogens geom
_audit_creation_method SHELXL-2016/6
_audit_update_record
;
2017-12-20 deposited with the CCDC.
2018-04-09 downloaded from the CCDC.
;
_cell_angle_alpha 90
_cell_angle_beta 98.514(2)
_cell_angle_gamma 90
_cell_formula_units_Z 4
_cell_length_a 16.5113(3)
_cell_length_b 9.2479(2)
_cell_length_c 25.9781(5)
_cell_measurement_reflns_used 9837
_cell_measurement_temperature 173(2)
_cell_measurement_theta_max 71.6052
_cell_measurement_theta_min 3.4374
_cell_volume 3923.01(14)
_computing_cell_refinement 'CrysAlisPro 1.171.38.43 (Rigaku OD, 2015)'
_computing_data_collection 'CrysAlisPro 1.171.38.43 (Rigaku OD, 2015)'
_computing_data_reduction 'CrysAlisPro 1.171.38.43 (Rigaku OD, 2015)'
_computing_molecular_graphics 'SHELXTL (Sheldrick, 2008)'
_computing_publication_material 'SHELXTL (Sheldrick, 2008)'
_computing_structure_refinement 'SHELXL-2016/6 (Sheldrick, 2016)'
_computing_structure_solution 'Shelxt (Sheldrick, 20150'
_diffrn_ambient_temperature 173(2)
_diffrn_detector_area_resol_mean 16.0416
_diffrn_measured_fraction_theta_full 0.999
_diffrn_measured_fraction_theta_max 0.983
_diffrn_measurement_device_type 'Xcalibur, Eos, Gemini'
_diffrn_measurement_method '\w scans'
_diffrn_radiation_type CuK\a
_diffrn_radiation_wavelength 1.54184
_diffrn_reflns_av_R_equivalents 0.0493
_diffrn_reflns_av_unetI/netI 0.0540
_diffrn_reflns_Laue_measured_fraction_full 0.999
_diffrn_reflns_Laue_measured_fraction_max 0.983
_diffrn_reflns_limit_h_max 15
_diffrn_reflns_limit_h_min -20
_diffrn_reflns_limit_k_max 11
_diffrn_reflns_limit_k_min -11
_diffrn_reflns_limit_l_max 31
_diffrn_reflns_limit_l_min -25
_diffrn_reflns_number 16789
_diffrn_reflns_point_group_measured_fraction_full 0.999
_diffrn_reflns_point_group_measured_fraction_max 0.983
_diffrn_reflns_theta_full 67.500
_diffrn_reflns_theta_max 71.310
_diffrn_reflns_theta_min 3.441
_diffrn_source 'fine-focus sealed X-ray tube'
_exptl_absorpt_coefficient_mu 15.531
_exptl_absorpt_correction_T_max 0.248
_exptl_absorpt_correction_T_min 0.019
_exptl_absorpt_correction_type analytical
_exptl_absorpt_process_details
;
CrysAlisPro 1.171.38.43 (Rigaku Oxford Diffraction, 2015)
Analytical numeric absorption correction using a multifaceted crystal
                        model based on expressions derived by R.C. Clark & J.S. Reid.
(Clark, R. C. & Reid, J. S. (1995). Acta Cryst. A51, 887-897)
Empirical absorption correction using spherical harmonics,
 implemented in SCALE3 ABSPACK scaling algorithm.
;
_exptl_crystal_colour 'pale yellow'
_exptl_crystal_density_diffrn 1.727
_exptl_crystal_description 'thick plate'
_exptl_crystal_F_000 2016
_exptl_crystal_recrystallization_method 'Re-crystallisation from solvent: methanol:hexane '
_exptl_crystal_size_max 0.644
_exptl_crystal_size_mid 0.489
_exptl_crystal_size_min 0.125
_refine_diff_density_max 0.986
_refine_diff_density_min -1.013
_refine_diff_density_rms 0.160
_refine_ls_extinction_method none
_refine_ls_goodness_of_fit_ref 1.076
_refine_ls_hydrogen_treatment constr
_refine_ls_matrix_type full
_refine_ls_number_parameters 469
_refine_ls_number_reflns 7496
_refine_ls_number_restraints 0
_refine_ls_restrained_S_all 1.076
_refine_ls_R_factor_all 0.0447
_refine_ls_R_factor_gt 0.0381
_refine_ls_shift/su_max 0.001
_refine_ls_shift/su_mean 0.000
_refine_ls_structure_factor_coef Fsqd
_refine_ls_weighting_details 'w=1/[\s^2^(Fo^2^)+(0.0535P)^2^] where P=(Fo^2^+2Fc^2^)/3'
_refine_ls_weighting_scheme calc
_refine_ls_wR_factor_gt 0.0952
_refine_ls_wR_factor_ref 0.1000
_reflns_Friedel_coverage 0.000
_reflns_number_gt 6634
_reflns_number_total 7496
_reflns_threshold_expression 'I > 2\s(I)'
_cod_data_source_file c8nj01153b2.cif
_cod_data_source_block shelx
_cod_depositor_comments 'Adding full bibliography for 7057257--7057258.cif.'
_cod_database_code 7057257
_shelx_shelxl_version_number 2016/6
_shelx_space_group_comment
;
The symmetry employed for this shelxl refinement is uniquely defined
by the following loop, which should always be used as a source of
symmetry information in preference to the above space-group names.
They are only intended as comments.
;

loop_
_space_group_symop_operation_xyz
'x, y, z'
'-x+1/2, y+1/2, -z+1/2'
'-x, -y, -z'
'x-1/2, -y-1/2, z-1/2'

loop_
_atom_site_label
_atom_site_type_symbol
_atom_site_fract_x
_atom_site_fract_y
_atom_site_fract_z
_atom_site_U_iso_or_equiv
_atom_site_adp_type
_atom_site_occupancy
_atom_site_site_symmetry_order
_atom_site_calc_flag
_atom_site_refinement_flags_posn
_atom_site_refinement_flags_adp
Sn1 Sn 0.70181(2) 0.71080(3) 0.55217(2) 0.02084(9) Uani 1 1 d . .
O1A O 0.68279(19) 0.8250(4) 0.61888(12) 0.0292(7) Uani 1 1 d . .
O2A O 0.7587(2) 0.5222(4) 0.51211(12) 0.0329(8) Uani 1 1 d . .
O3A O 0.8197(2) 0.3089(4) 0.52017(13) 0.0356(8) Uani 1 1 d . .
N1A N 0.7879(2) 0.5830(4) 0.61309(14) 0.0262(8) Uani 1 1 d . .
C1A C 0.7363(2) 0.8587(5) 0.65991(16) 0.0223(8) Uani 1 1 d . .
C2A C 0.7247(3) 0.9876(6) 0.68663(18) 0.0308(10) Uani 1 1 d . .
H2AA H 0.679959 1.049055 0.674116 0.037 Uiso 1 1 calc R U
C3A C 0.7777(3) 1.0262(6) 0.73104(19) 0.0321(10) Uani 1 1 d . .
H3AA H 0.769548 1.114787 0.748027 0.038 Uiso 1 1 calc R U
C4A C 0.8425(3) 0.9374(6) 0.75100(19) 0.0340(11) Uani 1 1 d . .
H4AA H 0.877721 0.964041 0.781821 0.041 Uiso 1 1 calc R U
C5A C 0.8551(3) 0.8116(6) 0.72604(18) 0.0274(9) Uani 1 1 d . .
H5AA H 0.899121 0.750297 0.739934 0.033 Uiso 1 1 calc R U
C6A C 0.8038(3) 0.7707(5) 0.67975(17) 0.0231(9) Uani 1 1 d . .
C7A C 0.8222(2) 0.6350(5) 0.65655(17) 0.0252(9) Uani 1 1 d . .
H7AA H 0.864375 0.578315 0.675588 0.030 Uiso 1 1 calc R U
C8A C 0.8152(3) 0.4391(5) 0.59790(17) 0.0283(10) Uani 1 1 d . .
H8AA H 0.875833 0.432000 0.608601 0.034 Uiso 1 1 calc R U
C9A C 0.7965(3) 0.4216(6) 0.53874(17) 0.0279(10) Uani 1 1 d . .
C10A C 0.7741(4) 0.3193(6) 0.6254(2) 0.0407(13) Uani 1 1 d . .
H10A H 0.791398 0.326514 0.663075 0.061 Uiso 1 1 calc R U
H10B H 0.790083 0.224837 0.613111 0.061 Uiso 1 1 calc R U
H10C H 0.714488 0.329965 0.617677 0.061 Uiso 1 1 calc R U
C11A C 0.7923(3) 0.8427(6) 0.5277(2) 0.0363(11) Uani 1 1 d . .
H11A H 0.842816 0.835188 0.552599 0.054 Uiso 1 1 calc R U
H11B H 0.773481 0.943316 0.525733 0.054 Uiso 1 1 calc R U
H11C H 0.802769 0.811106 0.493263 0.054 Uiso 1 1 calc R U
C12A C 0.5994(3) 0.5749(6) 0.5514(2) 0.0380(12) Uani 1 1 d . .
H12A H 0.614350 0.491835 0.574277 0.057 Uiso 1 1 calc R U
H12B H 0.581336 0.540848 0.515854 0.057 Uiso 1 1 calc R U
H12C H 0.554960 0.628793 0.563770 0.057 Uiso 1 1 calc R U
Sn2 Sn 0.61542(2) 0.75724(3) 0.35035(2) 0.02030(9) Uani 1 1 d . .
O1B O 0.5631(2) 0.8399(4) 0.27750(12) 0.0301(7) Uani 1 1 d . .
O2B O 0.63071(19) 0.7542(4) 0.44184(13) 0.0288(7) Uani 1 1 d . .
O3B O 0.6041(2) 0.8700(4) 0.51203(12) 0.0304(7) Uani 1 1 d . .
N1B N 0.5296(2) 0.9248(4) 0.37822(14) 0.0220(7) Uani 1 1 d . .
C1B C 0.5333(2) 0.9703(5) 0.26387(17) 0.0243(9) Uani 1 1 d . .
C2B C 0.5336(3) 1.0177(6) 0.21265(17) 0.0284(10) Uani 1 1 d . .
H2BA H 0.556570 0.957433 0.188971 0.034 Uiso 1 1 calc R U
C3B C 0.5011(3) 1.1504(6) 0.19579(19) 0.0324(10) Uani 1 1 d . .
H3BA H 0.504269 1.181468 0.161296 0.039 Uiso 1 1 calc R U
C4B C 0.4639(3) 1.2387(6) 0.2288(2) 0.0362(12) Uani 1 1 d . .
H4BA H 0.439957 1.328251 0.216779 0.043 Uiso 1 1 calc R U
C5B C 0.4624(3) 1.1938(6) 0.2790(2) 0.0329(11) Uani 1 1 d . .
H5BA H 0.437300 1.253592 0.301841 0.039 Uiso 1 1 calc R U
C6B C 0.4973(3) 1.0613(5) 0.29753(18) 0.0265(9) Uani 1 1 d . .
C7B C 0.4946(2) 1.0314(5) 0.35213(18) 0.0253(9) Uani 1 1 d . .
H7BA H 0.464129 1.096428 0.370141 0.030 Uiso 1 1 calc R U
C8B C 0.5179(2) 0.9196(5) 0.43348(16) 0.0236(9) Uani 1 1 d . .
H8BA H 0.514531 1.020240 0.447052 0.028 Uiso 1 1 calc R U
C9B C 0.5904(2) 0.8415(5) 0.46462(18) 0.0255(9) Uani 1 1 d . .
C10B C 0.4391(3) 0.8379(6) 0.43909(19) 0.0306(10) Uani 1 1 d . .
H10D H 0.391997 0.890309 0.420609 0.046 Uiso 1 1 calc R U
H10E H 0.433568 0.830110 0.476027 0.046 Uiso 1 1 calc R U
H10F H 0.441308 0.740789 0.424218 0.046 Uiso 1 1 calc R U
C11B C 0.5342(3) 0.5807(5) 0.3509(2) 0.0316(10) Uani 1 1 d . .
H11D H 0.479256 0.616766 0.353791 0.047 Uiso 1 1 calc R U
H11E H 0.553240 0.517832 0.380548 0.047 Uiso 1 1 calc R U
H11F H 0.532450 0.525755 0.318457 0.047 Uiso 1 1 calc R U
C12B C 0.7231(3) 0.8823(6) 0.3599(2) 0.0357(11) Uani 1 1 d . .
H12D H 0.715967 0.966571 0.381659 0.054 Uiso 1 1 calc R U
H12E H 0.734444 0.914835 0.325771 0.054 Uiso 1 1 calc R U
H12F H 0.769025 0.823793 0.376691 0.054 Uiso 1 1 calc R U
Sn3 Sn 0.79085(2) 0.33188(3) 0.42759(2) 0.02181(9) Uani 1 1 d . .
O1C O 0.8370(2) 0.1241(4) 0.43365(12) 0.0269(6) Uani 1 1 d . .
O2C O 0.7256(2) 0.5219(4) 0.37529(12) 0.0274(7) Uani 1 1 d . .
O3C O 0.6813(2) 0.6048(4) 0.29646(12) 0.0279(7) Uani 1 1 d . .
N1C N 0.7995(2) 0.2918(4) 0.34232(14) 0.0230(7) Uani 1 1 d . .
C1C C 0.8996(3) 0.0790(5) 0.41131(17) 0.0224(8) Uani 1 1 d . .
C2C C 0.9537(3) -0.0222(5) 0.43802(18) 0.0291(10) Uani 1 1 d . .
H2CA H 0.941868 -0.061815 0.469821 0.035 Uiso 1 1 calc R U
C3C C 1.0240(3) -0.0654(6) 0.4189(2) 0.0332(11) Uani 1 1 d . .
H3CA H 1.061033 -0.130648 0.438360 0.040 Uiso 1 1 calc R U
C4C C 1.0404(3) -0.0127(6) 0.3709(2) 0.0358(11) Uani 1 1 d . .
H4CA H 1.089749 -0.038201 0.358495 0.043 Uiso 1 1 calc R U
C5C C 0.9843(3) 0.0764(6) 0.34188(18) 0.0308(10) Uani 1 1 d . .
H5CA H 0.993397 0.106346 0.308221 0.037 Uiso 1 1 calc R U
C6C C 0.9137(2) 0.1238(5) 0.36138(17) 0.0235(8) Uani 1 1 d . .
C7C C 0.8583(3) 0.2154(5) 0.32803(17) 0.0233(8) Uani 1 1 d . .
H7CA H 0.865397 0.220463 0.292449 0.028 Uiso 1 1 calc R U
C8C C 0.7514(3) 0.3789(5) 0.30167(17) 0.0254(9) Uani 1 1 d . .
H8CA H 0.787609 0.411211 0.276258 0.031 Uiso 1 1 calc R U
C9C C 0.7178(3) 0.5116(5) 0.32629(18) 0.0246(9) Uani 1 1 d . .
C10C C 0.6803(3) 0.2915(6) 0.2729(2) 0.0372(12) Uani 1 1 d . .
H10G H 0.701575 0.204717 0.257905 0.056 Uiso 1 1 calc R U
H10H H 0.650445 0.350584 0.244995 0.056 Uiso 1 1 calc R U
H10I H 0.643206 0.263238 0.297298 0.056 Uiso 1 1 calc R U
C11C C 0.8966(3) 0.4642(6) 0.4370(2) 0.0383(12) Uani 1 1 d . .
H11G H 0.919542 0.467030 0.404259 0.057 Uiso 1 1 calc R U
H11H H 0.937409 0.424567 0.464595 0.057 Uiso 1 1 calc R U
H11I H 0.881903 0.562414 0.446349 0.057 Uiso 1 1 calc R U
C12C C 0.6699(3) 0.2689(6) 0.4339(2) 0.0338(11) Uani 1 1 d . .
H12G H 0.639515 0.251851 0.399087 0.051 Uiso 1 1 calc R U
H12H H 0.642986 0.345779 0.451107 0.051 Uiso 1 1 calc R U
H12I H 0.670940 0.179932 0.454478 0.051 Uiso 1 1 calc R U

loop_
_atom_site_aniso_label
_atom_site_aniso_U_11
_atom_site_aniso_U_22
_atom_site_aniso_U_33
_atom_site_aniso_U_23
_atom_site_aniso_U_13
_atom_site_aniso_U_12
Sn1 0.02248(13) 0.02219(15) 0.01693(14) -0.00118(11) -0.00008(10) 0.00281(10)
O1A 0.0268(14) 0.0381(19) 0.0208(15) -0.0072(14) -0.0026(12) 0.0100(13)
O2A 0.0491(19) 0.0314(18) 0.0167(14) -0.0003(14) 0.0000(13) 0.0137(16)
O3A 0.051(2) 0.0327(19) 0.0221(16) -0.0023(15) 0.0031(14) 0.0159(17)
N1A 0.0307(17) 0.027(2) 0.0210(18) 0.0014(16) 0.0038(14) 0.0064(16)
C1A 0.0242(17) 0.025(2) 0.0182(18) -0.0016(18) 0.0048(15) -0.0003(17)
C2A 0.031(2) 0.035(3) 0.025(2) -0.003(2) 0.0001(17) 0.0049(19)
C3A 0.036(2) 0.033(3) 0.028(2) -0.011(2) 0.0073(19) -0.003(2)
C4A 0.033(2) 0.038(3) 0.029(2) -0.004(2) -0.0015(18) -0.009(2)
C5A 0.0264(19) 0.034(3) 0.021(2) 0.000(2) 0.0006(16) 0.0018(18)
C6A 0.0238(18) 0.025(2) 0.020(2) 0.0022(18) 0.0018(16) -0.0006(17)
C7A 0.0246(17) 0.029(2) 0.022(2) 0.0007(19) 0.0016(15) 0.0023(17)
C8A 0.035(2) 0.029(2) 0.019(2) -0.0028(19) -0.0009(16) 0.0095(19)
C9A 0.035(2) 0.030(2) 0.018(2) -0.0015(19) 0.0032(16) 0.0078(19)
C10A 0.066(3) 0.026(3) 0.030(3) 0.004(2) 0.006(2) 0.008(2)
C11A 0.033(2) 0.036(3) 0.040(3) 0.007(2) 0.006(2) -0.012(2)
C12A 0.033(2) 0.035(3) 0.045(3) 0.002(2) 0.001(2) -0.009(2)
Sn2 0.02382(13) 0.01897(15) 0.01734(14) -0.00059(10) 0.00050(10) 0.00266(10)
O1B 0.0477(18) 0.0230(16) 0.0187(14) 0.0015(13) 0.0016(13) 0.0140(15)
O2B 0.0296(15) 0.0296(18) 0.0262(16) -0.0017(14) 0.0006(13) 0.0103(13)
O3B 0.0340(15) 0.0342(18) 0.0211(15) -0.0011(14) -0.0023(12) 0.0118(15)
N1B 0.0216(14) 0.0264(19) 0.0178(16) -0.0013(15) 0.0018(12) 0.0047(14)
C1B 0.0233(17) 0.023(2) 0.025(2) 0.0029(18) -0.0017(15) -0.0001(17)
C2B 0.0303(19) 0.032(2) 0.022(2) 0.0026(19) 0.0000(16) 0.0059(19)
C3B 0.034(2) 0.034(3) 0.028(2) 0.006(2) 0.0020(18) -0.001(2)
C4B 0.040(2) 0.030(3) 0.038(3) 0.014(2) 0.003(2) 0.008(2)
C5B 0.038(2) 0.027(2) 0.035(3) 0.007(2) 0.0085(19) 0.012(2)
C6B 0.0234(17) 0.025(2) 0.031(2) 0.005(2) 0.0040(16) 0.0027(17)
C7B 0.0230(17) 0.023(2) 0.030(2) -0.0008(19) 0.0031(16) 0.0050(17)
C8B 0.0252(18) 0.026(2) 0.0193(19) -0.0010(18) 0.0028(15) 0.0058(17)
C9B 0.0224(18) 0.026(2) 0.028(2) -0.0030(19) 0.0010(16) 0.0052(17)
C10B 0.032(2) 0.033(3) 0.027(2) -0.002(2) 0.0056(17) -0.0007(19)
C11B 0.0283(19) 0.027(2) 0.038(3) -0.006(2) 0.0015(18) -0.0066(18)
C12B 0.036(2) 0.030(3) 0.042(3) -0.009(2) 0.007(2) -0.011(2)
Sn3 0.02609(13) 0.02218(15) 0.01757(14) -0.00234(11) 0.00457(10) 0.00245(10)
O1C 0.0357(15) 0.0211(15) 0.0251(15) 0.0034(14) 0.0089(12) 0.0052(13)
O2C 0.0379(15) 0.0237(16) 0.0210(15) -0.0021(13) 0.0057(12) 0.0062(13)
O3C 0.0358(15) 0.0229(16) 0.0245(15) 0.0019(14) 0.0027(12) 0.0082(13)
N1C 0.0265(16) 0.0212(18) 0.0213(17) -0.0015(15) 0.0029(14) 0.0006(15)
C1C 0.0262(17) 0.019(2) 0.0215(19) -0.0077(17) 0.0011(15) 0.0024(16)
C2C 0.035(2) 0.026(2) 0.024(2) -0.0027(19) -0.0010(17) 0.0021(19)
C3C 0.032(2) 0.032(3) 0.034(2) -0.003(2) -0.0033(18) 0.008(2)
C4C 0.028(2) 0.039(3) 0.039(3) -0.013(2) 0.0029(19) 0.006(2)
C5C 0.033(2) 0.036(3) 0.024(2) -0.007(2) 0.0068(17) 0.003(2)
C6C 0.0262(18) 0.021(2) 0.024(2) -0.0039(18) 0.0046(15) -0.0016(17)
C7C 0.0277(19) 0.024(2) 0.0190(19) -0.0037(18) 0.0057(15) -0.0022(17)
C8C 0.0289(19) 0.028(2) 0.0197(19) -0.0031(19) 0.0036(16) 0.0021(18)
C9C 0.0267(18) 0.023(2) 0.024(2) -0.0029(19) 0.0047(16) -0.0029(17)
C10C 0.032(2) 0.038(3) 0.038(3) -0.012(2) -0.007(2) 0.004(2)
C11C 0.044(3) 0.034(3) 0.035(3) -0.010(2) 0.001(2) -0.013(2)
C12C 0.032(2) 0.037(3) 0.035(3) -0.001(2) 0.0121(19) -0.003(2)

loop_
_atom_type_symbol
_atom_type_description
_atom_type_scat_dispersion_real
_atom_type_scat_dispersion_imag
_atom_type_scat_source
C C 0.0181 0.0091 'International Tables Vol C Tables 4.2.6.8 and 6.1.1.4'
H H 0.0000 0.0000 'International Tables Vol C Tables 4.2.6.8 and 6.1.1.4'
N N 0.0311 0.0180 'International Tables Vol C Tables 4.2.6.8 and 6.1.1.4'
O O 0.0492 0.0322 'International Tables Vol C Tables 4.2.6.8 and 6.1.1.4'
Sn Sn 0.0259 5.4591 'International Tables Vol C Tables 4.2.6.8 and 6.1.1.4'

loop_
_geom_angle_atom_site_label_1
_geom_angle_atom_site_label_2
_geom_angle_atom_site_label_3
_geom_angle
O1A Sn1 C11A 99.13(19)
O1A Sn1 C12A 95.17(19)
C11A Sn1 C12A 162.0(2)
O1A Sn1 N1A 80.92(13)
C11A Sn1 N1A 96.46(17)
C12A Sn1 N1A 96.52(18)
O1A Sn1 O2A 151.44(12)
C11A Sn1 O2A 86.96(19)
C12A Sn1 O2A 85.65(19)
N1A Sn1 O2A 70.65(12)
O1A Sn1 O3B 82.65(12)
C11A Sn1 O3B 88.50(17)
C12A Sn1 O3B 82.54(18)
N1A Sn1 O3B 163.38(13)
O2A Sn1 O3B 125.61(11)
C1A O1A Sn1 128.6(3)
C9A O2A Sn1 120.7(3)
C9A O3A Sn3 106.9(3)
C7A N1A C8A 117.5(4)
C7A N1A Sn1 124.3(3)
C8A N1A Sn1 117.6(3)
O1A C1A C2A 118.4(4)
O1A C1A C6A 123.9(4)
C2A C1A C6A 117.8(4)
C3A C2A C1A 120.8(4)
C3A C2A H2AA 119.6
C1A C2A H2AA 119.6
C4A C3A C2A 121.1(5)
C4A C3A H3AA 119.5
C2A C3A H3AA 119.5
C5A C4A C3A 119.4(4)
C5A C4A H4AA 120.3
C3A C4A H4AA 120.3
C4A C5A C6A 121.2(4)
C4A C5A H5AA 119.4
C6A C5A H5AA 119.4
C1A C6A C5A 119.7(4)
C1A C6A C7A 123.5(4)
C5A C6A C7A 116.7(4)
N1A C7A C6A 127.0(4)
N1A C7A H7AA 116.5
C6A C7A H7AA 116.5
N1A C8A C9A 109.8(4)
N1A C8A C10A 110.6(4)
C9A C8A C10A 110.8(4)
N1A C8A H8AA 108.5
C9A C8A H8AA 108.5
C10A C8A H8AA 108.5
O3A C9A O2A 124.3(4)
O3A C9A C8A 117.0(4)
O2A C9A C8A 118.7(4)
C8A C10A H10A 109.5
C8A C10A H10B 109.5
H10A C10A H10B 109.5
C8A C10A H10C 109.5
H10A C10A H10C 109.5
H10B C10A H10C 109.5
Sn1 C11A H11A 109.5
Sn1 C11A H11B 109.5
H11A C11A H11B 109.5
Sn1 C11A H11C 109.5
H11A C11A H11C 109.5
H11B C11A H11C 109.5
Sn1 C12A H12A 109.5
Sn1 C12A H12B 109.5
H12A C12A H12B 109.5
Sn1 C12A H12C 109.5
H12A C12A H12C 109.5
H12B C12A H12C 109.5
O1B Sn2 C12B 97.68(19)
O1B Sn2 C11B 96.29(17)
C12B Sn2 C11B 161.7(2)
O1B Sn2 N1B 81.22(13)
C12B Sn2 N1B 98.17(18)
C11B Sn2 N1B 95.63(17)
O1B Sn2 O2B 151.77(12)
C12B Sn2 O2B 85.71(18)
C11B Sn2 O2B 87.58(16)
N1B Sn2 O2B 70.57(12)
O1B Sn2 O3C 81.23(12)
C12B Sn2 O3C 86.73(17)
C11B Sn2 O3C 83.74(17)
N1B Sn2 O3C 162.26(11)
O2B Sn2 O3C 126.99(11)
C1B O1B Sn2 130.9(3)
C9B O2B Sn2 119.1(3)
C9B O3B Sn1 108.8(3)
C7B N1B C8B 115.1(4)
C7B N1B Sn2 127.2(3)
C8B N1B Sn2 117.5(3)
O1B C1B C2B 118.9(4)
O1B C1B C6B 123.4(4)
C2B C1B C6B 117.6(4)
C3B C2B C1B 121.5(5)
C3B C2B H2BA 119.3
C1B C2B H2BA 119.3
C2B C3B C4B 120.8(5)
C2B C3B H3BA 119.6
C4B C3B H3BA 119.6
C5B C4B C3B 118.6(5)
C5B C4B H4BA 120.7
C3B C4B H4BA 120.7
C4B C5B C6B 121.6(5)
C4B C5B H5BA 119.2
C6B C5B H5BA 119.2
C1B C6B C5B 119.8(5)
C1B C6B C7B 124.8(4)
C5B C6B C7B 115.4(4)
N1B C7B C6B 125.8(4)
N1B C7B H7BA 117.1
C6B C7B H7BA 117.1
N1B C8B C9B 109.0(4)
N1B C8B C10B 110.2(3)
C9B C8B C10B 109.1(4)
N1B C8B H8BA 109.5
C9B C8B H8BA 109.5
C10B C8B H8BA 109.5
O3B C9B O2B 125.0(4)
O3B C9B C8B 115.9(4)
O2B C9B C8B 119.1(4)
C8B C10B H10D 109.5
C8B C10B H10E 109.5
H10D C10B H10E 109.5
C8B C10B H10F 109.5
H10D C10B H10F 109.5
H10E C10B H10F 109.5
Sn2 C11B H11D 109.5
Sn2 C11B H11E 109.5
H11D C11B H11E 109.5
Sn2 C11B H11F 109.5
H11D C11B H11F 109.5
H11E C11B H11F 109.5
Sn2 C12B H12D 109.5
Sn2 C12B H12E 109.5
H12D C12B H12E 109.5
Sn2 C12B H12F 109.5
H12D C12B H12F 109.5
H12E C12B H12F 109.5
O1C Sn3 C12C 94.59(18)
O1C Sn3 C11C 103.93(19)
C12C Sn3 C11C 157.6(2)
O1C Sn3 N1C 81.18(13)
C12C Sn3 N1C 103.15(17)
C11C Sn3 N1C 92.11(17)
O1C Sn3 O2C 149.51(12)
C12C Sn3 O2C 83.95(17)
C11C Sn3 O2C 86.25(18)
N1C Sn3 O2C 69.63(12)
O1C Sn3 O3A 79.87(12)
C12C Sn3 O3A 86.97(18)
C11C Sn3 O3A 84.13(18)
N1C Sn3 O3A 159.16(13)
O2C Sn3 O3A 130.25(11)
C1C O1C Sn3 124.2(3)
C9C O2C Sn3 119.4(3)
C9C O3C Sn2 105.4(3)
C7C N1C C8C 116.2(4)
C7C N1C Sn3 121.7(3)
C8C N1C Sn3 120.5(3)
O1C C1C C2C 118.2(4)
O1C C1C C6C 123.7(4)
C2C C1C C6C 118.1(4)
C3C C2C C1C 121.3(5)
C3C C2C H2CA 119.4
C1C C2C H2CA 119.4
C2C C3C C4C 120.0(4)
C2C C3C H3CA 120.0
C4C C3C H3CA 120.0
C5C C4C C3C 119.5(5)
C5C C4C H4CA 120.3
C3C C4C H4CA 120.3
C4C C5C C6C 120.9(5)
C4C C5C H5CA 119.5
C6C C5C H5CA 119.5
C5C C6C C1C 119.8(4)
C5C C6C C7C 116.9(4)
C1C C6C C7C 123.3(4)
N1C C7C C6C 125.7(4)
N1C C7C H7CA 117.1
C6C C7C H7CA 117.1
N1C C8C C9C 109.4(4)
N1C C8C C10C 110.9(4)
C9C C8C C10C 109.3(4)
N1C C8C H8CA 109.1
C9C C8C H8CA 109.1
C10C C8C H8CA 109.1
O3C C9C O2C 122.7(4)
O3C C9C C8C 117.7(4)
O2C C9C C8C 119.5(4)
C8C C10C H10G 109.5
C8C C10C H10H 109.5
H10G C10C H10H 109.5
C8C C10C H10I 109.5
H10G C10C H10I 109.5
H10H C10C H10I 109.5
Sn3 C11C H11G 109.5
Sn3 C11C H11H 109.5
H11G C11C H11H 109.5
Sn3 C11C H11I 109.5
H11G C11C H11I 109.5
H11H C11C H11I 109.5
Sn3 C12C H12G 109.5
Sn3 C12C H12H 109.5
H12G C12C H12H 109.5
Sn3 C12C H12I 109.5
H12G C12C H12I 109.5
H12H C12C H12I 109.5

loop_
_geom_bond_atom_site_label_1
_geom_bond_atom_site_label_2
_geom_bond_distance
Sn1 O1A 2.092(3)
Sn1 C11A 2.099(5)
Sn1 C12A 2.104(5)
Sn1 N1A 2.292(4)
Sn1 O2A 2.301(3)
Sn1 O3B 2.316(3)
O1A C1A 1.318(5)
O2A C9A 1.267(6)
O3A C9A 1.233(6)
O3A Sn3 2.391(3)
N1A C7A 1.280(6)
N1A C8A 1.478(6)
C1A C2A 1.407(7)
C1A C6A 1.413(6)
C2A C3A 1.388(6)
C2A H2AA 0.9500
C3A C4A 1.386(7)
C3A H3AA 0.9500
C4A C5A 1.363(7)
C4A H4AA 0.9500
C5A C6A 1.416(6)
C5A H5AA 0.9500
C6A C7A 1.444(7)
C7A H7AA 0.9500
C8A C9A 1.531(6)
C8A C10A 1.531(8)
C8A H8AA 1.0000
C10A H10A 0.9800
C10A H10B 0.9800
C10A H10C 0.9800
C11A H11A 0.9800
C11A H11B 0.9800
C11A H11C 0.9800
C12A H12A 0.9800
C12A H12B 0.9800
C12A H12C 0.9800
Sn2 O1B 2.105(3)
Sn2 C12B 2.105(5)
Sn2 C11B 2.114(5)
Sn2 N1B 2.288(4)
Sn2 O2B 2.353(3)
Sn2 O3C 2.362(3)
O1B C1B 1.330(6)
O2B C9B 1.249(6)
O3B C9B 1.247(6)
N1B C7B 1.285(6)
N1B C8B 1.478(5)
C1B C2B 1.402(6)
C1B C6B 1.407(7)
C2B C3B 1.384(7)
C2B H2BA 0.9500
C3B C4B 1.391(8)
C3B H3BA 0.9500
C4B C5B 1.373(8)
C4B H4BA 0.9500
C5B C6B 1.408(6)
C5B H5BA 0.9500
C6B C7B 1.452(7)
C7B H7BA 0.9500
C8B C9B 1.524(5)
C8B C10B 1.530(6)
C8B H8BA 1.0000
C10B H10D 0.9800
C10B H10E 0.9800
C10B H10F 0.9800
C11B H11D 0.9800
C11B H11E 0.9800
C11B H11F 0.9800
C12B H12D 0.9800
C12B H12E 0.9800
C12B H12F 0.9800
Sn3 O1C 2.065(3)
Sn3 C12C 2.110(5)
Sn3 C11C 2.117(5)
Sn3 N1C 2.271(4)
Sn3 O2C 2.379(3)
O1C C1C 1.327(6)
O2C C9C 1.264(6)
O3C C9C 1.252(6)
N1C C7C 1.299(6)
N1C C8C 1.465(5)
C1C C2C 1.403(6)
C1C C6C 1.413(6)
C2C C3C 1.387(7)
C2C H2CA 0.9500
C3C C4C 1.402(8)
C3C H3CA 0.9500
C4C C5C 1.378(7)
C4C H4CA 0.9500
C5C C6C 1.408(6)
C5C H5CA 0.9500
C6C C7C 1.439(6)
C7C H7CA 0.9500
C8C C9C 1.526(6)
C8C C10C 1.526(6)
C8C H8CA 1.0000
C10C H10G 0.9800
C10C H10H 0.9800
C10C H10I 0.9800
C11C H11G 0.9800
C11C H11H 0.9800
C11C H11I 0.9800
C12C H12G 0.9800
C12C H12H 0.9800
C12C H12I 0.9800

loop_
_geom_hbond_atom_site_label_D
_geom_hbond_atom_site_label_H
_geom_hbond_atom_site_label_A
_geom_hbond_distance_DH
_geom_hbond_distance_HA
_geom_hbond_distance_DA
_geom_hbond_angle_DHA
_geom_hbond_site_symmetry_A
C7B H7BA O1A 0.95 2.59 3.400(5) 143.6 3_676
C8B H8BA O3B 1.00 2.57 3.269(5) 126.8 3_676
C7C H7CA O1B 0.95 2.56 3.403(6) 148.0 2_645
C7C H7CA O3C 0.95 2.56 3.362(5) 142.5 2_645

loop_
_geom_torsion_atom_site_label_1
_geom_torsion_atom_site_label_2
_geom_torsion_atom_site_label_3
_geom_torsion_atom_site_label_4
_geom_torsion
Sn1 O1A C1A C2A 148.8(4)
Sn1 O1A C1A C6A -33.2(7)
O1A C1A C2A C3A 178.0(5)
C6A C1A C2A C3A -0.2(7)
C1A C2A C3A C4A -1.5(8)
C2A C3A C4A C5A 1.3(8)
C3A C4A C5A C6A 0.7(8)
O1A C1A C6A C5A -176.0(4)
C2A C1A C6A C5A 2.1(7)
O1A C1A C6A C7A 1.2(7)
C2A C1A C6A C7A 179.2(4)
C4A C5A C6A C1A -2.3(7)
C4A C5A C6A C7A -179.7(5)
C8A N1A C7A C6A -178.1(4)
Sn1 N1A C7A C6A 11.6(7)
C1A C6A C7A N1A 8.3(8)
C5A C6A C7A N1A -174.4(5)
C7A N1A C8A C9A -156.7(4)
Sn1 N1A C8A C9A 14.3(5)
C7A N1A C8A C10A 80.8(5)
Sn1 N1A C8A C10A -108.2(4)
Sn3 O3A C9A O2A 5.2(6)
Sn3 O3A C9A C8A -174.7(3)
Sn1 O2A C9A O3A 170.7(4)
Sn1 O2A C9A C8A -9.3(6)
N1A C8A C9A O3A 176.5(4)
C10A C8A C9A O3A -60.9(6)
N1A C8A C9A O2A -3.4(6)
C10A C8A C9A O2A 119.1(5)
Sn2 O1B C1B C2B 153.5(3)
Sn2 O1B C1B C6B -29.9(6)
O1B C1B C2B C3B 178.0(4)
C6B C1B C2B C3B 1.2(6)
C1B C2B C3B C4B -2.7(7)
C2B C3B C4B C5B 2.2(8)
C3B C4B C5B C6B -0.2(8)
O1B C1B C6B C5B -175.8(4)
C2B C1B C6B C5B 0.8(6)
O1B C1B C6B C7B 5.8(7)
C2B C1B C6B C7B -177.6(4)
C4B C5B C6B C1B -1.3(7)
C4B C5B C6B C7B 177.2(5)
C8B N1B C7B C6B 179.5(4)
Sn2 N1B C7B C6B 5.0(6)
C1B C6B C7B N1B 5.8(7)
C5B C6B C7B N1B -172.7(4)
C7B N1B C8B C9B -153.0(4)
Sn2 N1B C8B C9B 22.0(5)
C7B N1B C8B C10B 87.3(5)
Sn2 N1B C8B C10B -97.7(4)
Sn1 O3B C9B O2B -8.6(6)
Sn1 O3B C9B C8B 170.5(3)
Sn2 O2B C9B O3B -165.5(4)
Sn2 O2B C9B C8B 15.4(6)
N1B C8B C9B O3B 156.5(4)
C10B C8B C9B O3B -83.2(5)
N1B C8B C9B O2B -24.4(6)
C10B C8B C9B O2B 96.0(5)
Sn3 O1C C1C C2C 144.4(3)
Sn3 O1C C1C C6C -37.6(5)
O1C C1C C2C C3C -174.8(4)
C6C C1C C2C C3C 7.0(7)
C1C C2C C3C C4C -2.8(7)
C2C C3C C4C C5C -3.1(8)
C3C C4C C5C C6C 4.7(8)
C4C C5C C6C C1C -0.3(7)
C4C C5C C6C C7C -179.4(4)
O1C C1C C6C C5C 176.6(4)
C2C C1C C6C C5C -5.4(6)
O1C C1C C6C C7C -4.4(7)
C2C C1C C6C C7C 173.6(4)
C8C N1C C7C C6C 179.2(4)
Sn3 N1C C7C C6C 13.6(6)
C5C C6C C7C N1C -165.8(4)
C1C C6C C7C N1C 15.2(7)
C7C N1C C8C C9C -151.6(4)
Sn3 N1C C8C C9C 14.1(5)
C7C N1C C8C C10C 87.8(5)
Sn3 N1C C8C C10C -106.5(4)
Sn2 O3C C9C O2C -10.7(5)
Sn2 O3C C9C C8C 167.4(3)
Sn3 O2C C9C O3C 177.1(3)
Sn3 O2C C9C C8C -1.0(5)
N1C C8C C9C O3C 173.7(4)
C10C C8C C9C O3C -64.7(5)
N1C C8C C9C O2C -8.1(6)
C10C C8C C9C O2C 113.5(5)
